data_7223120
loop_
_publ_author_name
'Stepanovs, D.'
'Jure, M.'
'Yanichev, A.'
'Belyakov, S.'
'Mishnev, A.'

_publ_section_title
;
 Molecular salts of propranolol with dicarboxylic acids: diversity of
 stoichiometry, supramolecular structures and physicochemical properties
;
_journal_issue 47
_journal_name_full CrystEngComm
_journal_page_first 9023
_journal_paper_doi 10.1039/C5CE01408E
_journal_volume 17
_journal_year 2015
_chemical_formula_moiety 'C16 H22 N O2, 0.5(C4 H2 O4)'
_chemical_formula_sum 'C18 H23 N O4'
_chemical_formula_weight 317.37
_chemical_name_common 'Propranolol fumarate (2:1)'
_chemical_name_systematic
; 
 ? 
;
_space_group_IT_number 2
_symmetry_cell_setting triclinic
_symmetry_space_group_name_Hall '-P 1'
_symmetry_space_group_name_H-M 'P -1'
_atom_sites_solution_hydrogens geom
_atom_sites_solution_primary direct
_atom_sites_solution_secondary difmap
_audit_creation_method SHELXL-97
_audit_update_record
;
2015-06-16 deposited with the CCDC.
2015-11-01 downloaded from the CCDC.
;
_cell_angle_alpha 89.470(2)
_cell_angle_beta 75.754(2)
_cell_angle_gamma 76.412(3)
_cell_formula_units_Z 2
_cell_length_a 7.7989(3)
_cell_length_b 9.1669(4)
_cell_length_c 12.4724(6)
_cell_measurement_reflns_used 7993
_cell_measurement_temperature 173(2)
_cell_measurement_theta_max 27.5
_cell_measurement_theta_min 0.9
_cell_volume 838.95(6)
_computing_cell_refinement 'HKL Scalepack (Otwinovski & Minor, 1997)'
_computing_data_collection 'KappaCCD Server Software (Nonius, 1997)'
_computing_data_reduction 'HKL Denzo and Scalepack (Otwinovski & Minor, 1997)'
_computing_molecular_graphics 'ORTEP-3 (Farrugia, 2012)'
_computing_publication_material
;
SHELXL-97 (Sheldrick, 2008), 
PLATON (Spek, 2009) and publCIF (Westrip, 2010)
;
_computing_structure_refinement 'SHELXL-97 (Sheldrick, 2008)'
_computing_structure_solution 'SIR2011 (Burla, 2012)'
_diffrn_ambient_temperature 173(2)
_diffrn_measured_fraction_theta_full 0.985
_diffrn_measured_fraction_theta_max 0.985
_diffrn_measurement_device_type 'Nonius Kappa CCD'
_diffrn_measurement_method '\f and \w scan'
_diffrn_radiation_monochromator graphite
_diffrn_radiation_source 'fine-focus sealed tube'
_diffrn_radiation_type MoK\a
_diffrn_radiation_wavelength 0.71073
_diffrn_reflns_av_R_equivalents 0.0211
_diffrn_reflns_av_sigmaI/netI 0.0459
_diffrn_reflns_limit_h_max 10
_diffrn_reflns_limit_h_min -10
_diffrn_reflns_limit_k_max 11
_diffrn_reflns_limit_k_min -11
_diffrn_reflns_limit_l_max 16
_diffrn_reflns_limit_l_min -15
_diffrn_reflns_number 5428
_diffrn_reflns_theta_full 27.53
_diffrn_reflns_theta_max 27.53
_diffrn_reflns_theta_min 1.69
_exptl_absorpt_coefficient_mu 0.088
_exptl_absorpt_correction_type none
_exptl_crystal_colour 'Colourless '
_exptl_crystal_density_diffrn 1.256
_exptl_crystal_density_method 'not measured'
_exptl_crystal_description Prism
_exptl_crystal_F_000 340
_exptl_crystal_size_max 0.41
_exptl_crystal_size_mid 0.22
_exptl_crystal_size_min 0.20
_refine_diff_density_max 0.181
_refine_diff_density_min -0.191
_refine_diff_density_rms 0.037
_refine_ls_extinction_method none
_refine_ls_goodness_of_fit_ref 1.044
_refine_ls_hydrogen_treatment mixed
_refine_ls_matrix_type full
_refine_ls_number_parameters 225
_refine_ls_number_reflns 3805
_refine_ls_number_restraints 0
_refine_ls_restrained_S_all 1.044
_refine_ls_R_factor_all 0.0705
_refine_ls_R_factor_gt 0.0515
_refine_ls_shift/su_max 0.000
_refine_ls_shift/su_mean 0.000
_refine_ls_structure_factor_coef Fsqd
_refine_ls_weighting_details 'calc w=1/[\s^2^(Fo^2^)+(0.0399P)^2^+0.3344P] where P=(Fo^2^+2Fc^2^)/3'
_refine_ls_weighting_scheme calc
_refine_ls_wR_factor_gt 0.1150
_refine_ls_wR_factor_ref 0.1255
_reflns_number_gt 3006
_reflns_number_total 3805
_reflns_threshold_expression >2sigma(I)
_cod_data_source_file c5ce01408e2.cif
_cod_data_source_block pro-fum-2-1
_cod_depositor_comments 'Adding full bibliography for 7223119--7223124.cif.'
_cod_database_code 7223120

loop_
_symmetry_equiv_pos_as_xyz
'x, y, z'
'-x, -y, -z'

loop_
_atom_site_label
_atom_site_type_symbol
_atom_site_fract_x
_atom_site_fract_y
_atom_site_fract_z
_atom_site_U_iso_or_equiv
_atom_site_adp_type
_atom_site_occupancy
_atom_site_symmetry_multiplicity
_atom_site_calc_flag
_atom_site_refinement_flags
C1 C 0.4132(2) 1.04192(19) 0.86501(12) 0.0325(3) Uani 1 1 d .
C2 C 0.3086(2) 0.9676(2) 0.93912(14) 0.0432(4) Uani 1 1 d .
H2 H 0.3211 0.8651 0.9277 0.052 Uiso 1 1 calc R
C3 C 0.1811(2) 1.0471(2) 1.03341(15) 0.0481(5) Uani 1 1 d .
H3 H 0.1118 0.9955 1.0844 0.058 Uiso 1 1 calc R
C4 C 0.1580(2) 1.1965(2) 1.05087(14) 0.0440(4) Uani 1 1 d .
H4 H 0.0720 1.2470 1.1127 0.053 Uiso 1 1 calc R
C5 C 0.2461(3) 1.4317(2) 0.99050(18) 0.0598(6) Uani 1 1 d .
H5 H 0.1599 1.4850 1.0511 0.072 Uiso 1 1 calc R
C6 C 0.3531(4) 1.5042(3) 0.9175(2) 0.0792(8) Uani 1 1 d .
H6 H 0.3400 1.6067 0.9293 0.095 Uiso 1 1 calc R
C7 C 0.4826(3) 1.4276(2) 0.8250(2) 0.0654(6) Uani 1 1 d .
H7 H 0.5540 1.4795 0.7756 0.078 Uiso 1 1 calc R
C8 C 0.5046(2) 1.2774(2) 0.80668(15) 0.0421(4) Uani 1 1 d .
H8 H 0.5914 1.2268 0.7452 0.051 Uiso 1 1 calc R
C9 C 0.3958(2) 1.19854(18) 0.88092(13) 0.0323(3) Uani 1 1 d .
C10 C 0.2647(2) 1.2762(2) 0.97505(14) 0.0385(4) Uani 1 1 d .
O11 O 0.53914(15) 0.97560(13) 0.77034(9) 0.0367(3) Uani 1 1 d .
C12 C 0.5706(2) 0.81686(19) 0.75479(14) 0.0378(4) Uani 1 1 d .
H12A H 0.4638 0.7912 0.7410 0.045 Uiso 1 1 calc R
H12B H 0.5951 0.7684 0.8207 0.045 Uiso 1 1 calc R
C13 C 0.7330(2) 0.7641(2) 0.65653(13) 0.0411(4) Uani 1 1 d .
H13 H 0.8335 0.8022 0.6741 0.049 Uiso 0.50 1 d PR
H13' H 0.7335 0.6568 0.6422 0.049 Uiso 0.50 1 d PR
C14 C 0.70276(19) 0.83826(17) 0.55200(12) 0.0307(3) Uani 1 1 d .
H14A H 0.5835 0.8346 0.5436 0.037 Uiso 1 1 calc R
H14B H 0.7066 0.9429 0.5570 0.037 Uiso 1 1 calc R
N16 N 0.84587(16) 0.76026(15) 0.45386(10) 0.0272(3) Uani 1 1 d .
H16A H 0.837(2) 0.660(2) 0.4511(14) 0.038(5) Uiso 1 1 d .
H16B H 0.966(3) 0.758(2) 0.4652(15) 0.042(5) Uiso 1 1 d .
C17 C 0.8335(2) 0.82706(17) 0.34424(12) 0.0300(3) Uani 1 1 d .
H17 H 0.7076 0.8432 0.3380 0.036 Uiso 1 1 calc R
C18 C 0.9569(2) 0.7149(2) 0.25257(13) 0.0388(4) Uani 1 1 d .
H18B H 0.9199 0.6218 0.2597 0.058 Uiso 1 1 calc R
H18A H 1.0805 0.6980 0.2582 0.058 Uiso 1 1 calc R
H18C H 0.9482 0.7541 0.1819 0.058 Uiso 1 1 calc R
C19 C 0.8851(3) 0.9764(2) 0.33775(15) 0.0442(4) Uani 1 1 d .
H19C H 0.8042 1.0439 0.3969 0.066 Uiso 1 1 calc R
H19B H 0.8758 1.0182 0.2680 0.066 Uiso 1 1 calc R
H19A H 1.0081 0.9619 0.3442 0.066 Uiso 1 1 calc R
C23 C 0.5412(2) 0.44467(17) 0.52562(14) 0.0332(3) Uani 1 1 d .
H23 H 0.4718 0.3897 0.5840 0.040 Uiso 1 1 d R
C22 C 0.7441(2) 0.38363(17) 0.49703(14) 0.0327(4) Uani 1 1 d .
O20 O 0.80236(15) 0.26279(13) 0.53866(11) 0.0422(3) Uani 1 1 d .
O21 O 0.84243(14) 0.45615(12) 0.43321(10) 0.0375(3) Uani 1 1 d .
O15 O 0.7884(3) 0.6188(2) 0.65425(18) 0.0327(5) Uani 0.50 1 d P
H15 H 0.9183 0.5875 0.6239 0.039 Uiso 0.50 1 d PR
O15' O 0.8836(3) 0.7543(3) 0.68325(18) 0.0390(5) Uani 0.50 1 d P
H15' H 0.9777 0.6923 0.6364 0.047 Uiso 0.50 1 d PR

loop_
_atom_site_aniso_label
_atom_site_aniso_U_11
_atom_site_aniso_U_22
_atom_site_aniso_U_33
_atom_site_aniso_U_23
_atom_site_aniso_U_13
_atom_site_aniso_U_12
C1 0.0277(7) 0.0409(9) 0.0250(7) 0.0007(6) -0.0042(6) -0.0027(6)
C2 0.0454(9) 0.0423(10) 0.0344(9) 0.0009(7) 0.0016(7) -0.0081(8)
C3 0.0451(10) 0.0604(12) 0.0318(9) 0.0016(8) 0.0042(7) -0.0140(9)
C4 0.0369(9) 0.0600(12) 0.0285(8) -0.0098(8) -0.0021(7) -0.0050(8)
C5 0.0623(12) 0.0515(12) 0.0573(13) -0.0225(10) -0.0028(10) -0.0092(10)
C6 0.0973(19) 0.0442(12) 0.0872(18) -0.0156(12) 0.0014(15) -0.0246(12)
C7 0.0766(15) 0.0485(12) 0.0691(15) -0.0024(11) -0.0013(12) -0.0292(11)
C8 0.0407(9) 0.0447(10) 0.0408(9) 0.0003(8) -0.0075(7) -0.0129(8)
C9 0.0288(7) 0.0397(9) 0.0294(8) -0.0005(6) -0.0115(6) -0.0056(6)
C10 0.0339(8) 0.0471(10) 0.0338(8) -0.0081(7) -0.0117(7) -0.0046(7)
O11 0.0360(6) 0.0360(6) 0.0299(6) 0.0016(5) 0.0018(4) -0.0030(5)
C12 0.0363(8) 0.0348(9) 0.0322(8) 0.0050(7) -0.0008(7) 0.0026(7)
C13 0.0340(8) 0.0456(10) 0.0311(8) 0.0047(7) -0.0024(7) 0.0085(7)
C14 0.0266(7) 0.0309(8) 0.0288(8) -0.0023(6) -0.0038(6) 0.0016(6)
N16 0.0250(6) 0.0277(7) 0.0271(6) -0.0004(5) -0.0065(5) -0.0027(5)
C17 0.0279(7) 0.0357(8) 0.0259(7) 0.0018(6) -0.0093(6) -0.0039(6)
C18 0.0386(8) 0.0452(10) 0.0300(8) -0.0033(7) -0.0067(7) -0.0067(7)
C19 0.0574(11) 0.0377(9) 0.0366(9) 0.0068(7) -0.0102(8) -0.0114(8)
C23 0.0274(7) 0.0299(8) 0.0446(9) -0.0006(7) -0.0143(6) -0.0056(6)
C22 0.0284(7) 0.0263(8) 0.0465(9) -0.0055(7) -0.0177(7) -0.0031(6)
O20 0.0329(6) 0.0325(6) 0.0627(8) 0.0063(6) -0.0212(6) -0.0016(5)
O21 0.0268(5) 0.0303(6) 0.0535(7) -0.0020(5) -0.0105(5) -0.0028(4)
O15 0.0291(10) 0.0230(10) 0.0397(12) 0.0007(9) -0.0022(9) -0.0009(8)
O15' 0.0281(11) 0.0527(15) 0.0312(11) -0.0081(10) -0.0074(9) 0.0004(10)

loop_
_atom_type_symbol
_atom_type_description
_atom_type_scat_dispersion_real
_atom_type_scat_dispersion_imag
_atom_type_scat_source
C C 0.0033 0.0016 'International Tables Vol C Tables 4.2.6.8 and 6.1.1.4'
H H 0.0000 0.0000 'International Tables Vol C Tables 4.2.6.8 and 6.1.1.4'
N N 0.0061 0.0033 'International Tables Vol C Tables 4.2.6.8 and 6.1.1.4'
O O 0.0106 0.0060 'International Tables Vol C Tables 4.2.6.8 and 6.1.1.4'

loop_
_geom_angle_atom_site_label_1
_geom_angle_atom_site_label_2
_geom_angle_atom_site_label_3
_geom_angle
_geom_angle_site_symmetry_1
C2 C1 O11 124.26(15) .
C2 C1 C9 120.94(15) .
O11 C1 C9 114.79(13) .
C1 C2 C3 119.71(17) .
C1 C2 H2 120.1 .
C3 C2 H2 120.1 .
C4 C3 C2 121.32(17) .
C4 C3 H3 119.3 .
C2 C3 H3 119.3 .
C3 C4 C10 120.03(16) .
C3 C4 H4 120.0 .
C10 C4 H4 120.0 .
C6 C5 C10 120.45(19) .
C6 C5 H5 119.8 .
C10 C5 H5 119.8 .
C5 C6 C7 121.2(2) .
C5 C6 H6 119.4 .
C7 C6 H6 119.4 .
C8 C7 C6 120.3(2) .
C8 C7 H7 119.9 .
C6 C7 H7 119.9 .
C7 C8 C9 120.03(17) .
C7 C8 H8 120.0 .
C9 C8 H8 120.0 .
C8 C9 C10 119.71(16) .
C8 C9 C1 122.05(14) .
C10 C9 C1 118.23(15) .
C5 C10 C4 121.91(17) .
C5 C10 C9 118.34(17) .
C4 C10 C9 119.75(16) .
C1 O11 C12 116.79(12) .
O11 C12 C13 108.20(13) .
O11 C12 H12A 110.1 .
C13 C12 H12A 110.1 .
O11 C12 H12B 110.1 .
C13 C12 H12B 110.1 .
H12A C12 H12B 108.4 .
O15' C13 O15 80.87(17) .
O15' C13 C14 120.19(18) .
O15 C13 C14 118.97(17) .
O15' C13 C12 111.48(17) .
O15 C13 C12 109.52(16) .
C14 C13 C12 112.14(13) .
O15' C13 H13 23.9 .
O15 C13 H13 104.6 .
C14 C13 H13 105.1 .
C12 C13 H13 105.2 .
O15' C13 H13' 103.2 .
O15 C13 H13' 22.6 .
C14 C13 H13' 103.9 .
C12 C13 H13' 103.8 .
H13 C13 H13' 126.7 .
N16 C14 C13 110.24(12) .
N16 C14 H14A 109.6 .
C13 C14 H14A 109.6 .
N16 C14 H14B 109.6 .
C13 C14 H14B 109.6 .
H14A C14 H14B 108.1 .
C14 N16 C17 115.27(11) .
C14 N16 H16A 107.3(11) .
C17 N16 H16A 109.2(11) .
C14 N16 H16B 109.2(11) .
C17 N16 H16B 108.8(11) .
H16A N16 H16B 106.7(15) .
N16 C17 C19 110.15(12) .
N16 C17 C18 108.12(12) .
C19 C17 C18 112.04(14) .
N16 C17 H17 108.8 .
C19 C17 H17 108.8 .
C18 C17 H17 108.8 .
C17 C18 H18B 109.5 .
C17 C18 H18A 109.5 .
H18B C18 H18A 109.5 .
C17 C18 H18C 109.5 .
H18B C18 H18C 109.5 .
H18A C18 H18C 109.5 .
C17 C19 H19C 109.5 .
C17 C19 H19B 109.5 .
H19C C19 H19B 109.5 .
C17 C19 H19A 109.5 .
H19C C19 H19A 109.5 .
H19B C19 H19A 109.5 .
C23 C23 C22 123.4(2) 2_666
C23 C23 H23 122.2 2_666
C22 C23 H23 114.4 .
O20 C22 O21 125.06(14) .
O20 C22 C23 116.69(14) .
O21 C22 C23 118.24(13) .
C13 O15 O15' 49.14(13) .
C13 O15 H13' 45.7 .
O15' O15 H13' 94.5 .
C13 O15 H15 110.7 .
O15' O15 H15 71.2 .
H13' O15 H15 134.7 .
C13 O15' O15 49.99(13) .
C13 O15' H13 47.8 .
O15 O15' H13 97.6 .
C13 O15' H15' 112.3 .
O15 O15' H15' 78.1 .
H13 O15' H15' 129.0 .

loop_
_geom_bond_atom_site_label_1
_geom_bond_atom_site_label_2
_geom_bond_distance
_geom_bond_site_symmetry_2
C1 C2 1.365(2) .
C1 O11 1.3749(18) .
C1 C9 1.421(2) .
C2 C3 1.416(2) .
C2 H2 0.9300 .
C3 C4 1.351(3) .
C3 H3 0.9300 .
C4 C10 1.416(3) .
C4 H4 0.9300 .
C5 C6 1.358(3) .
C5 C10 1.409(3) .
C5 H5 0.9300 .
C6 C7 1.398(3) .
C6 H6 0.9300 .
C7 C8 1.361(3) .
C7 H7 0.9300 .
C8 C9 1.410(2) .
C8 H8 0.9300 .
C9 C10 1.419(2) .
O11 C12 1.424(2) .
C12 C13 1.516(2) .
C12 H12A 0.9700 .
C12 H12B 0.9700 .
C13 O15' 1.282(3) .
C13 O15 1.298(3) .
C13 C14 1.509(2) .
C13 H13 0.9999 .
C13 H13' 1.0001 .
C14 N16 1.4914(18) .
C14 H14A 0.9700 .
C14 H14B 0.9700 .
N16 C17 1.5084(19) .
N16 H16A 0.941(19) .
N16 H16B 0.977(19) .
C17 C19 1.511(2) .
C17 C18 1.518(2) .
C17 H17 0.9800 .
C18 H18B 0.9600 .
C18 H18A 0.9600 .
C18 H18C 0.9600 .
C19 H19C 0.9600 .
C19 H19B 0.9600 .
C19 H19A 0.9600 .
C23 C23 1.317(3) 2_666
C23 C22 1.501(2) .
C23 H23 1.0020 .
C22 O20 1.2539(19) .
C22 O21 1.262(2) .
O15 O15' 1.673(3) .
O15 H13' 0.5367 .
O15 H15 0.9634 .
O15' H13 0.5468 .
O15' H15' 0.8955 .

loop_
_geom_torsion_atom_site_label_1
_geom_torsion_atom_site_label_2
_geom_torsion_atom_site_label_3
_geom_torsion_atom_site_label_4
_geom_torsion
_geom_torsion_site_symmetry_1
O11 C1 C2 C3 -179.17(15) .
C9 C1 C2 C3 -0.1(3) .
C1 C2 C3 C4 1.2(3) .
C2 C3 C4 C10 -1.1(3) .
C10 C5 C6 C7 0.7(4) .
C5 C6 C7 C8 -0.4(4) .
C6 C7 C8 C9 0.4(3) .
C7 C8 C9 C10 -0.5(3) .
C7 C8 C9 C1 179.69(18) .
C2 C1 C9 C8 178.80(16) .
O11 C1 C9 C8 -2.1(2) .
C2 C1 C9 C10 -1.0(2) .
O11 C1 C9 C10 178.15(13) .
C6 C5 C10 C4 178.6(2) .
C6 C5 C10 C9 -0.8(3) .
C3 C4 C10 C5 -179.50(18) .
C3 C4 C10 C9 -0.1(3) .
C8 C9 C10 C5 0.8(2) .
C1 C9 C10 C5 -179.47(16) .
C8 C9 C10 C4 -178.71(15) .
C1 C9 C10 C4 1.1(2) .
C2 C1 O11 C12 -5.2(2) .
C9 C1 O11 C12 175.71(13) .
C1 O11 C12 C13 -171.20(13) .
O11 C12 C13 O15' 79.2(2) .
O11 C12 C13 O15 166.83(16) .
O11 C12 C13 C14 -58.82(19) .
O15' C13 C14 N16 58.3(2) .
O15 C13 C14 N16 -38.2(2) .
C12 C13 C14 N16 -167.78(14) .
C13 C14 N16 C17 -178.33(13) .
C14 N16 C17 C19 70.81(16) .
C14 N16 C17 C18 -166.46(13) .
C23 C23 C22 O20 -168.26(19) 2_666
C23 C23 C22 O21 11.4(3) 2_666
C14 C13 O15 O15' 119.5(2) .
C12 C13 O15 O15' -109.66(19) .
C14 C13 O15' O15 -118.3(2) .
C12 C13 O15' O15 107.48(18) .
